data_4134219
loop_
_publ_author_name
'Bar, Arun K.'
'Heras Ojea, Mar\'ia Jos\'e'
'Tang, Jinkui'
'Layfield, Richard A.'

_publ_section_title
;
 Coupling of Nitric Oxide and Release of Nitrous Oxide from
 Rare-Earth-Dinitrosyliron Complexes.
;
_journal_name_full 'Journal of the American Chemical Society'
_journal_paper_doi 10.1021/jacs.9b13571
_journal_year 2020
_chemical_formula_moiety 'C49 H71 Fe N4 O2 Y'
_chemical_formula_sum 'C49 H71 Fe N4 O2 Y'
_chemical_formula_weight 892.86
_space_group_crystal_system triclinic
_space_group_IT_number 2
_space_group_name_Hall '-P 1'
_space_group_name_H-M_alt 'P -1'
_atom_sites_solution_hydrogens geom
_atom_sites_solution_primary dual
_audit_creation_date 2018-11-13
_audit_creation_method
;
Olex2 1.2
(compiled 2018.05.29 svn.r3508 for OlexSys, GUI svn.r5506)
;
_cell_angle_alpha 100.680(4)
_cell_angle_beta 109.484(5)
_cell_angle_gamma 92.982(4)
_cell_formula_units_Z 4
_cell_length_a 14.1543(8)
_cell_length_b 19.3278(8)
_cell_length_c 21.0046(9)
_cell_measurement_reflns_used 11860
_cell_measurement_temperature 150(2)
_cell_measurement_theta_max 66.4080
_cell_measurement_theta_min 2.5604
_cell_volume 5283.0(5)
_computing_molecular_graphics 'Olex2 (Dolomanov et al., 2009)'
_computing_publication_material 'Olex2 (Dolomanov et al., 2009)'
_computing_structure_refinement 'ShelXL (Sheldrick, 2015)'
_computing_structure_solution 'ShelXT (Sheldrick, 2015)'
_diffrn_ambient_temperature 150(2)
_diffrn_measured_fraction_theta_full 0.991
_diffrn_measured_fraction_theta_max 0.991
_diffrn_measurement_device_type 'XtaLAB AFC11 (RCD3): quarter-chi single'
_diffrn_measurement_method '\w scans'
_diffrn_radiation_type CuK\a
_diffrn_radiation_wavelength 1.54184
_diffrn_reflns_av_R_equivalents 0.0560
_diffrn_reflns_av_unetI/netI 0.1179
_diffrn_reflns_Laue_measured_fraction_full 0.991
_diffrn_reflns_Laue_measured_fraction_max 0.991
_diffrn_reflns_limit_h_max 16
_diffrn_reflns_limit_h_min -16
_diffrn_reflns_limit_k_max 23
_diffrn_reflns_limit_k_min -14
_diffrn_reflns_limit_l_max 24
_diffrn_reflns_limit_l_min -25
_diffrn_reflns_number 29681
_diffrn_reflns_point_group_measured_fraction_full 0.991
_diffrn_reflns_point_group_measured_fraction_max 0.991
_diffrn_reflns_theta_full 67.077
_diffrn_reflns_theta_max 67.077
_diffrn_reflns_theta_min 3.337
_exptl_absorpt_coefficient_mu 3.941
_exptl_absorpt_correction_T_max 0.961
_exptl_absorpt_correction_T_min 0.910
_exptl_absorpt_correction_type multi-scan
_exptl_absorpt_process_details
;
CrysAlisPro 1.171.39.46 (Rigaku Oxford Diffraction, 2018)
Empirical absorption correction using spherical harmonics,
 implemented in SCALE3 ABSPACK scaling algorithm.
;
_exptl_crystal_colour 'dark green'
_exptl_crystal_density_diffrn 1.123
_exptl_crystal_description rod
_exptl_crystal_F_000 1896
_exptl_crystal_size_max 0.12
_exptl_crystal_size_mid 0.02
_exptl_crystal_size_min 0.01
_refine_diff_density_max 0.775
_refine_diff_density_min -1.217
_refine_diff_density_rms 0.074
_refine_ls_extinction_method none
_refine_ls_goodness_of_fit_ref 0.956
_refine_ls_hydrogen_treatment constr
_refine_ls_matrix_type full
_refine_ls_number_parameters 1067
_refine_ls_number_reflns 18694
_refine_ls_number_restraints 0
_refine_ls_restrained_S_all 0.956
_refine_ls_R_factor_all 0.0887
_refine_ls_R_factor_gt 0.0594
_refine_ls_shift/su_max 0.001
_refine_ls_shift/su_mean 0.000
_refine_ls_structure_factor_coef Fsqd
_refine_ls_weighting_details 'w=1/[\s^2^(Fo^2^)+(0.0317P)^2^] where P=(Fo^2^+2Fc^2^)/3'
_refine_ls_weighting_scheme calc
_refine_ls_wR_factor_gt 0.1248
_refine_ls_wR_factor_ref 0.1449
_reflns_Friedel_coverage 0.000
_reflns_number_gt 12461
_reflns_number_total 18694
_reflns_threshold_expression 'I > 2\s(I)'
_cod_data_source_file ja9b13571_si_005.cif
_cod_data_source_block 2018ab119
_cod_database_code 4134219
_shelx_shelxl_version_number 2014/7
_shelx_space_group_comment
;
The symmetry employed for this shelxl refinement is uniquely defined
by the following loop, which should always be used as a source of
symmetry information in preference to the above space-group names.
They are only intended as comments.
;
_olex2_refinement_description
;
1. Fixed Uiso
 At 1.2 times of:
  All C(H) groups
 At 1.5 times of:
  All C(H,H,H) groups
2.a Ternary CH refined with riding coordinates:
 C13(H13), C25(H25), C16(H16), C28(H28), C62(H62), C65(H65), C77(H77), C74(H74)
2.b Aromatic/amide H refined with riding coordinates:
 C10(H10), C3(H3), C8(H8), C22(H22), C9(H9), C20(H20), C52(H52), C21(H21),
 C57(H57), C69(H69), C58(H58), C70(H70), C71(H71), C59(H59)
2.c Idealised Me refined as rotating group:
 C5(H5A,H5B,H5C), C1(H1A,H1B,H1C), C17(H17A,H17B,H17C), C15(H15A,H15B,H15C),
 C34(H34A,H34B,H34C), C48(H48A,H48B,H48C), C38(H38A,H38B,H38C), C36(H36A,H36B,
 H36C), C42(H42A,H42B,H42C), C40(H40A,H40B,H40C), C54(H54A,H54B,H54C), C78(H78A,
 H78B,H78C), C30(H30A,H30B,H30C), C50(H50A,H50B,H50C), C44(H44A,H44B,H44C),
 C32(H32A,H32B,H32C), C29(H29A,H29B,H29C), C76(H76A,H76B,H76C), C26(H26A,H26B,
 H26C), C12(H12A,H12B,H12C), C46(H46A,H46B,H46C), C64(H64A,H64B,H64C), C63(H63A,
 H63B,H63C), C24(H24A,H24B,H24C), C61(H61A,H61B,H61C), C66(H66A,H66B,H66C),
 C27(H27A,H27B,H27C), C14(H14A,H14B,H14C), C94(H94A,H94B,H94C), C86(H86A,H86B,
 H86C), C73(H73A,H73B,H73C), C92(H92A,H92B,H92C), C82(H82A,H82B,H82C), C79(H79A,
 H79B,H79C), C98(H98A,H98B,H98C), C84(H84A,H84B,H84C), C75(H75A,H75B,H75C),
 C88(H88A,H88B,H88C), C89(H89A,H89B,H89C), C96(H96A,H96B,H96C)
;
_olex2_submission_special_instructions 'No special instructions were received'

loop_
_space_group_symop_operation_xyz
'x, y, z'
'-x, -y, -z'

loop_
_atom_site_label
_atom_site_type_symbol
_atom_site_fract_x
_atom_site_fract_y
_atom_site_fract_z
_atom_site_U_iso_or_equiv
_atom_site_adp_type
_atom_site_occupancy
_atom_site_site_symmetry_order
_atom_site_calc_flag
_atom_site_refinement_flags_posn
_atom_site_refinement_flags_adp
_atom_site_refinement_flags_occupancy
_atom_site_disorder_assembly
_atom_site_disorder_group
Y1 Y 0.05535(3) 0.77471(2) 0.11616(2) 0.03371(10) Uani 1 1 d . . . . .
Y2 Y 0.71891(4) 0.76495(3) 0.70363(2) 0.04317(12) Uani 1 1 d . . . . .
Fe1 Fe 0.30143(5) 0.74545(4) 0.05168(4) 0.02810(16) Uani 1 1 d . . . . .
Fe2 Fe 0.40641(6) 0.74055(4) 0.61211(4) 0.03728(18) Uani 1 1 d . . . . .
O2 O 0.1059(3) 0.77893(19) 0.02217(18) 0.0430(8) Uani 1 1 d . . . . .
O1 O 0.2224(3) 0.74568(19) 0.15731(18) 0.0436(8) Uani 1 1 d . . . . .
N3 N 0.3726(3) 0.66198(18) 0.02573(19) 0.0302(8) Uani 1 1 d . . . . .
O4 O 0.5789(3) 0.8226(2) 0.70867(19) 0.0524(10) Uani 1 1 d . . . . .
N4 N 0.4073(3) 0.81054(18) 0.03942(19) 0.0287(8) Uani 1 1 d . . . . .
O3 O 0.5877(3) 0.6853(2) 0.6195(2) 0.0538(10) Uani 1 1 d . . . . .
N7 N 0.2884(3) 0.6884(2) 0.6251(2) 0.0402(10) Uani 1 1 d . . . . .
N8 N 0.3057(3) 0.7703(2) 0.5311(2) 0.0398(9) Uani 1 1 d . . . . .
N2 N 0.1856(3) 0.7651(2) 0.0127(2) 0.0394(10) Uani 1 1 d . . . . .
N1 N 0.2780(3) 0.7419(2) 0.1228(2) 0.0383(9) Uani 1 1 d . . . . .
N5 N 0.4890(3) 0.8021(2) 0.6741(2) 0.0476(11) Uani 1 1 d . . . . .
C7 C 0.4794(3) 0.9049(2) 0.1428(3) 0.0343(10) Uani 1 1 d . . . . .
C6 C 0.4170(3) 0.8840(2) 0.0726(2) 0.0318(10) Uani 1 1 d . . . . .
C18 C 0.3422(3) 0.5958(2) 0.0408(2) 0.0319(10) Uani 1 1 d . . . . .
C37 C 0.0460(4) 0.9108(3) 0.1268(3) 0.0397(11) Uani 1 1 d . . . . .
C19 C 0.3838(4) 0.5872(2) 0.1096(3) 0.0354(11) Uani 1 1 d . . . . .
C39 C -0.0215(4) 0.8904(3) 0.1586(3) 0.0407(12) Uani 1 1 d . . . . .
C23 C 0.2746(4) 0.5433(2) -0.0111(3) 0.0383(11) Uani 1 1 d . . . . .
C35 C 0.1459(4) 0.9034(2) 0.1698(3) 0.0381(11) Uani 1 1 d . . . . .
C4 C 0.4430(3) 0.6610(2) -0.0028(2) 0.0326(10) Uani 1 1 d . . . . .
C11 C 0.3672(3) 0.9334(2) 0.0369(2) 0.0322(10) Uani 1 1 d . . . . .
N6 N 0.4963(3) 0.6929(2) 0.6018(2) 0.0497(11) Uani 1 1 d . . . . .
C49 C -0.0584(4) 0.6627(3) 0.0253(3) 0.0418(12) Uani 1 1 d . . . . .
C41 C 0.0104(4) 0.6374(3) 0.0784(3) 0.0428(12) Uani 1 1 d . . . . .
C2 C 0.4736(3) 0.7920(2) 0.0090(2) 0.0307(10) Uani 1 1 d . . . . .
C10 C 0.3800(4) 1.0038(2) 0.0734(3) 0.0376(11) Uani 1 1 d . . . . .
H10 H 0.3463 1.0372 0.0507 0.045 Uiso 1 1 calc R . . . .
C3 C 0.4843(3) 0.7225(2) -0.0153(2) 0.0324(10) Uani 1 1 d . . . . .
H3 H 0.5234 0.7156 -0.0433 0.039 Uiso 1 1 calc R . . . .
C8 C 0.4900(4) 0.9760(3) 0.1759(3) 0.0434(12) Uani 1 1 d . . . . .
H8 H 0.5313 0.9907 0.2220 0.052 Uiso 1 1 calc R . . . .
C13 C 0.5372(4) 0.8531(3) 0.1825(3) 0.0422(12) Uani 1 1 d . . . . .
H13 H 0.5179 0.8061 0.1514 0.051 Uiso 1 1 calc R . . . .
C67 C 0.3184(4) 0.6427(3) 0.6729(3) 0.0402(12) Uani 1 1 d . . . . .
C55 C 0.3533(4) 0.7993(3) 0.4900(3) 0.0428(12) Uani 1 1 d . . . . .
C22 C 0.2473(4) 0.4808(3) 0.0062(3) 0.0472(14) Uani 1 1 d . . . . .
H22 H 0.2020 0.4451 -0.0279 0.057 Uiso 1 1 calc R . . . .
C25 C 0.2331(4) 0.5512(3) -0.0852(3) 0.0438(12) Uani 1 1 d . . . . .
H25 H 0.2770 0.5891 -0.0902 0.053 Uiso 1 1 calc R . . . .
C51 C 0.1901(4) 0.6880(3) 0.5923(3) 0.0399(11) Uani 1 1 d . . . . .
C16 C 0.3013(4) 0.9129(2) -0.0391(3) 0.0375(11) Uani 1 1 d . . . . .
H16 H 0.3094 0.8640 -0.0572 0.045 Uiso 1 1 calc R . . . .
C28 C 0.4594(4) 0.6433(3) 0.1658(3) 0.0422(12) Uani 1 1 d . . . . .
H28 H 0.4449 0.6892 0.1538 0.051 Uiso 1 1 calc R . . . .
C53 C 0.2060(4) 0.7617(3) 0.5105(3) 0.0412(11) Uani 1 1 d . . . . .
C43 C -0.0146(4) 0.6578(2) 0.1388(3) 0.0404(12) Uani 1 1 d . . . . .
C47 C -0.1237(4) 0.7001(3) 0.0528(3) 0.0436(12) Uani 1 1 d . . . . .
C5 C 0.4863(4) 0.5933(2) -0.0222(3) 0.0408(12) Uani 1 1 d . . . . .
H5A H 0.4947 0.5663 0.0130 0.061 Uiso 1 1 calc GR . . . .
H5B H 0.5506 0.6051 -0.0261 0.061 Uiso 1 1 calc GR . . . .
H5C H 0.4410 0.5658 -0.0656 0.061 Uiso 1 1 calc GR . . . .
C31 C 0.0357(4) 0.8687(3) 0.2193(3) 0.0412(12) Uani 1 1 d . . . . .
C9 C 0.4403(4) 1.0249(3) 0.1411(3) 0.0446(13) Uani 1 1 d . . . . .
H9 H 0.4478 1.0720 0.1639 0.054 Uiso 1 1 calc R . . . .
C56 C 0.3736(4) 0.8731(3) 0.4993(3) 0.0457(13) Uani 1 1 d . . . . .
C45 C -0.0978(4) 0.6965(3) 0.1225(3) 0.0437(12) Uani 1 1 d . . . . .
C1 C 0.5438(4) 0.8489(2) 0.0006(3) 0.0375(11) Uani 1 1 d . . . . .
H1A H 0.5046 0.8805 -0.0248 0.056 Uiso 1 1 calc GR . . . .
H1B H 0.5844 0.8271 -0.0241 0.056 Uiso 1 1 calc GR . . . .
H1C H 0.5868 0.8752 0.0453 0.056 Uiso 1 1 calc GR . . . .
C20 C 0.3541(4) 0.5233(3) 0.1232(3) 0.0435(12) Uani 1 1 d . . . . .
H20 H 0.3813 0.5158 0.1679 0.052 Uiso 1 1 calc R . . . .
C17 C 0.3333(4) 0.9611(3) -0.0812(3) 0.0483(13) Uani 1 1 d . . . . .
H17A H 0.3131 1.0072 -0.0709 0.072 Uiso 1 1 calc GR . . . .
H17B H 0.3015 0.9407 -0.1297 0.072 Uiso 1 1 calc GR . . . .
H17C H 0.4054 0.9652 -0.0692 0.072 Uiso 1 1 calc GR . . . .
C52 C 0.1516(4) 0.7260(3) 0.5416(3) 0.0476(13) Uani 1 1 d . . . . .
H52 H 0.0823 0.7278 0.5266 0.057 Uiso 1 1 calc R . . . .
C72 C 0.3466(4) 0.5757(3) 0.6517(3) 0.0486(13) Uani 1 1 d . . . . .
C15 C 0.1900(4) 0.9166(3) -0.0498(3) 0.0474(13) Uani 1 1 d . . . . .
H15A H 0.1674 0.8831 -0.0278 0.071 Uiso 1 1 calc GR . . . .
H15B H 0.1513 0.9054 -0.0984 0.071 Uiso 1 1 calc GR . . . .
H15C H 0.1810 0.9636 -0.0299 0.071 Uiso 1 1 calc GR . . . .
C33 C 0.1386(4) 0.8769(3) 0.2256(3) 0.0443(12) Uani 1 1 d . . . . .
C60 C 0.3757(4) 0.7530(3) 0.4380(3) 0.0445(12) Uani 1 1 d . . . . .
C34 C 0.2406(4) 0.9255(3) 0.1581(3) 0.0539(15) Uani 1 1 d . . . . .
H34A H 0.2953 0.9039 0.1851 0.081 Uiso 1 1 calc GR . . . .
H34B H 0.2561 0.9762 0.1718 0.081 Uiso 1 1 calc GR . . . .
H34C H 0.2313 0.9106 0.1100 0.081 Uiso 1 1 calc GR . . . .
C48 C -0.0654(4) 0.6481(3) -0.0491(3) 0.0519(14) Uani 1 1 d . . . . .
H48A H -0.1213 0.6690 -0.0756 0.078 Uiso 1 1 calc GR . . . .
H48B H -0.0753 0.5978 -0.0670 0.078 Uiso 1 1 calc GR . . . .
H48C H -0.0040 0.6682 -0.0522 0.078 Uiso 1 1 calc GR . . . .
C68 C 0.3208(4) 0.6652(3) 0.7414(3) 0.0439(12) Uani 1 1 d . . . . .
C38 C -0.1305(4) 0.9019(3) 0.1370(3) 0.0578(16) Uani 1 1 d . . . . .
H38A H -0.1587 0.8936 0.0875 0.087 Uiso 1 1 calc GR . . . .
H38B H -0.1361 0.9499 0.1565 0.087 Uiso 1 1 calc GR . . . .
H38C H -0.1665 0.8697 0.1531 0.087 Uiso 1 1 calc GR . . . .
C62 C 0.3465(5) 0.6736(3) 0.4238(3) 0.0554(15) Uani 1 1 d . . . . .
H62 H 0.3236 0.6633 0.4607 0.066 Uiso 1 1 calc R . . . .
C21 C 0.2860(4) 0.4710(3) 0.0728(3) 0.0531(15) Uani 1 1 d . . . . .
H21 H 0.2663 0.4294 0.0837 0.064 Uiso 1 1 calc R . . . .
C57 C 0.4215(4) 0.8997(3) 0.4592(3) 0.0523(14) Uani 1 1 d . . . . .
H57 H 0.4363 0.9485 0.4655 0.063 Uiso 1 1 calc R . . . .
C93 C 0.8790(4) 0.8015(3) 0.6724(3) 0.0533(14) Uani 1 1 d . . . . .
C65 C 0.3406(4) 0.9245(3) 0.5503(3) 0.0485(13) Uani 1 1 d . . . . .
H65 H 0.2944 0.8971 0.5649 0.058 Uiso 1 1 calc R . . . .
C77 C 0.2854(4) 0.7356(3) 0.7653(3) 0.0454(12) Uani 1 1 d . . . . .
H77 H 0.2428 0.7505 0.7241 0.054 Uiso 1 1 calc R . . . .
C36 C 0.0186(4) 0.9428(3) 0.0643(3) 0.0532(14) Uani 1 1 d . . . . .
H36A H 0.0761 0.9474 0.0501 0.080 Uiso 1 1 calc GR . . . .
H36B H -0.0019 0.9887 0.0752 0.080 Uiso 1 1 calc GR . . . .
H36C H -0.0359 0.9127 0.0274 0.080 Uiso 1 1 calc GR . . . .
C42 C 0.0379(5) 0.6395(3) 0.2075(3) 0.0624(17) Uani 1 1 d . . . . .
H42A H 0.1094 0.6434 0.2168 0.094 Uiso 1 1 calc GR . . . .
H42B H 0.0137 0.5918 0.2063 0.094 Uiso 1 1 calc GR . . . .
H42C H 0.0242 0.6716 0.2432 0.094 Uiso 1 1 calc GR . . . .
C40 C 0.0909(4) 0.5912(3) 0.0718(3) 0.0516(14) Uani 1 1 d . . . . .
H40A H 0.1275 0.6103 0.0465 0.077 Uiso 1 1 calc GR . . . .
H40B H 0.0598 0.5439 0.0476 0.077 Uiso 1 1 calc GR . . . .
H40C H 0.1365 0.5899 0.1170 0.077 Uiso 1 1 calc GR . . . .
C69 C 0.3553(4) 0.6216(3) 0.7871(3) 0.0537(15) Uani 1 1 d . . . . .
H69 H 0.3584 0.6361 0.8326 0.064 Uiso 1 1 calc R . . . .
C91 C 0.8452(5) 0.8662(3) 0.6948(3) 0.0570(15) Uani 1 1 d . . . . .
C54 C 0.1443(4) 0.7910(3) 0.4497(3) 0.0566(15) Uani 1 1 d . . . . .
H54A H 0.1430 0.8409 0.4647 0.085 Uiso 1 1 calc GR . . . .
H54B H 0.0767 0.7671 0.4313 0.085 Uiso 1 1 calc GR . . . .
H54C H 0.1743 0.7838 0.4146 0.085 Uiso 1 1 calc GR . . . .
C83 C 0.8310(4) 0.6855(3) 0.7814(3) 0.0505(14) Uani 1 1 d . . . . .
C74 C 0.3341(5) 0.5486(3) 0.5750(3) 0.0598(17) Uani 1 1 d . . . . .
H74 H 0.3302 0.5897 0.5534 0.072 Uiso 1 1 calc R . . . .
C78 C 0.3738(5) 0.7940(3) 0.8041(3) 0.0616(17) Uani 1 1 d . . . . .
H78A H 0.4155 0.7816 0.8458 0.092 Uiso 1 1 calc GR . . . .
H78B H 0.3483 0.8379 0.8154 0.092 Uiso 1 1 calc GR . . . .
H78C H 0.4130 0.7992 0.7754 0.092 Uiso 1 1 calc GR . . . .
C30 C -0.0010(5) 0.8537(3) 0.2758(3) 0.0613(17) Uani 1 1 d . . . . .
H30A H -0.0728 0.8542 0.2614 0.092 Uiso 1 1 calc GR . . . .
H30B H 0.0313 0.8895 0.3172 0.092 Uiso 1 1 calc GR . . . .
H30C H 0.0151 0.8080 0.2847 0.092 Uiso 1 1 calc GR . . . .
C58 C 0.4477(4) 0.8541(3) 0.4100(3) 0.0546(15) Uani 1 1 d . . . . .
H58 H 0.4819 0.8724 0.3847 0.066 Uiso 1 1 calc R . . . .
C50 C 0.1130(4) 0.6445(3) 0.6091(3) 0.0561(15) Uani 1 1 d . . . . .
H50A H 0.1314 0.5974 0.6099 0.084 Uiso 1 1 calc GR . . . .
H50B H 0.0476 0.6421 0.5745 0.084 Uiso 1 1 calc GR . . . .
H50C H 0.1112 0.6664 0.6535 0.084 Uiso 1 1 calc GR . . . .
C44 C -0.1641(4) 0.7151(3) 0.1653(3) 0.0621(18) Uani 1 1 d . . . . .
H44A H -0.1258 0.7178 0.2132 0.093 Uiso 1 1 calc GR . . . .
H44B H -0.2210 0.6792 0.1503 0.093 Uiso 1 1 calc GR . . . .
H44C H -0.1873 0.7601 0.1595 0.093 Uiso 1 1 calc GR . . . .
C32 C 0.2249(5) 0.8642(3) 0.2861(3) 0.0628(17) Uani 1 1 d . . . . .
H32A H 0.2150 0.8162 0.2909 0.094 Uiso 1 1 calc GR . . . .
H32B H 0.2274 0.8963 0.3276 0.094 Uiso 1 1 calc GR . . . .
H32C H 0.2873 0.8721 0.2783 0.094 Uiso 1 1 calc GR . . . .
C70 C 0.3856(5) 0.5565(3) 0.7668(4) 0.0668(18) Uani 1 1 d . . . . .
H70 H 0.4099 0.5283 0.7987 0.080 Uiso 1 1 calc R . . . .
C29 C 0.4513(5) 0.6466(4) 0.2368(3) 0.0668(18) Uani 1 1 d . . . . .
H29A H 0.3830 0.6515 0.2340 0.100 Uiso 1 1 calc GR . . . .
H29B H 0.4954 0.6866 0.2691 0.100 Uiso 1 1 calc GR . . . .
H29C H 0.4703 0.6038 0.2519 0.100 Uiso 1 1 calc GR . . . .
C71 C 0.3796(5) 0.5336(3) 0.6994(4) 0.0621(17) Uani 1 1 d . . . . .
H71 H 0.3979 0.4893 0.6857 0.075 Uiso 1 1 calc R . . . .
C76 C 0.2218(4) 0.7282(4) 0.8109(3) 0.0613(17) Uani 1 1 d . . . . .
H76A H 0.1685 0.6897 0.7877 0.092 Uiso 1 1 calc GR . . . .
H76B H 0.1932 0.7715 0.8194 0.092 Uiso 1 1 calc GR . . . .
H76C H 0.2639 0.7189 0.8541 0.092 Uiso 1 1 calc GR . . . .
C85 C 0.8514(5) 0.7545(3) 0.8225(3) 0.0596(16) Uani 1 1 d . . . . .
C26 C 0.2334(5) 0.4834(3) -0.1370(3) 0.0641(17) Uani 1 1 d . . . . .
H26A H 0.2994 0.4683 -0.1235 0.096 Uiso 1 1 calc GR . . . .
H26B H 0.2161 0.4932 -0.1824 0.096 Uiso 1 1 calc GR . . . .
H26C H 0.1849 0.4467 -0.1372 0.096 Uiso 1 1 calc GR . . . .
C12 C 0.5099(4) 0.8481(3) 0.2457(3) 0.0561(15) Uani 1 1 d . . . . .
H12A H 0.5292 0.8931 0.2777 0.084 Uiso 1 1 calc GR . . . .
H12B H 0.5449 0.8127 0.2674 0.084 Uiso 1 1 calc GR . . . .
H12C H 0.4384 0.8352 0.2319 0.084 Uiso 1 1 calc GR . . . .
C90 C 0.7512(5) 0.8705(4) 0.6475(3) 0.0607(17) Uani 1 1 d . . . . .
C59 C 0.4231(4) 0.7826(3) 0.3985(3) 0.0565(16) Uani 1 1 d . . . . .
H59 H 0.4381 0.7528 0.3639 0.068 Uiso 1 1 calc R . . . .
C81 C 0.7298(5) 0.6599(3) 0.7690(3) 0.0548(15) Uani 1 1 d . . . . .
C46 C -0.2173(4) 0.7281(3) 0.0108(3) 0.0581(16) Uani 1 1 d . . . . .
H46A H -0.2266 0.7715 0.0375 0.087 Uiso 1 1 calc GR . . . .
H46B H -0.2751 0.6937 -0.0010 0.087 Uiso 1 1 calc GR . . . .
H46C H -0.2093 0.7369 -0.0308 0.087 Uiso 1 1 calc GR . . . .
C87 C 0.7633(6) 0.7720(4) 0.8339(3) 0.0650(18) Uani 1 1 d . . . . .
C97 C 0.7257(5) 0.8082(4) 0.5955(3) 0.0658(19) Uani 1 1 d . . . . .
C80 C 0.6886(5) 0.7139(4) 0.8025(3) 0.0611(18) Uani 1 1 d . . . . .
C64 C 0.4299(5) 0.9604(3) 0.6147(3) 0.0634(17) Uani 1 1 d . . . . .
H64A H 0.4631 0.9249 0.6373 0.095 Uiso 1 1 calc GR . . . .
H64B H 0.4061 0.9914 0.6457 0.095 Uiso 1 1 calc GR . . . .
H64C H 0.4766 0.9873 0.6017 0.095 Uiso 1 1 calc GR . . . .
C95 C 0.8048(5) 0.7655(4) 0.6114(3) 0.0606(17) Uani 1 1 d . . . . .
C63 C 0.4341(5) 0.6314(3) 0.4228(3) 0.0699(19) Uani 1 1 d . . . . .
H63A H 0.4549 0.6383 0.3851 0.105 Uiso 1 1 calc GR . . . .
H63B H 0.4130 0.5819 0.4171 0.105 Uiso 1 1 calc GR . . . .
H63C H 0.4896 0.6474 0.4656 0.105 Uiso 1 1 calc GR . . . .
C24 C 0.1281(4) 0.5726(4) -0.1043(3) 0.0654(18) Uani 1 1 d . . . . .
H24A H 0.0836 0.5373 -0.0982 0.098 Uiso 1 1 calc GR . . . .
H24B H 0.1048 0.5768 -0.1517 0.098 Uiso 1 1 calc GR . . . .
H24C H 0.1291 0.6174 -0.0751 0.098 Uiso 1 1 calc GR . . . .
C61 C 0.2593(5) 0.6488(4) 0.3550(3) 0.078(2) Uani 1 1 d . . . . .
H61A H 0.2008 0.6705 0.3576 0.117 Uiso 1 1 calc GR . . . .
H61B H 0.2441 0.5982 0.3454 0.117 Uiso 1 1 calc GR . . . .
H61C H 0.2781 0.6623 0.3187 0.117 Uiso 1 1 calc GR . . . .
C66 C 0.2838(5) 0.9819(4) 0.5170(3) 0.073(2) Uani 1 1 d . . . . .
H66A H 0.3302 1.0139 0.5085 0.110 Uiso 1 1 calc GR . . . .
H66B H 0.2543 1.0078 0.5476 0.110 Uiso 1 1 calc GR . . . .
H66C H 0.2316 0.9599 0.4740 0.110 Uiso 1 1 calc GR . . . .
C27 C 0.5684(4) 0.6348(4) 0.1695(3) 0.0662(18) Uani 1 1 d . . . . .
H27A H 0.5839 0.5889 0.1782 0.099 Uiso 1 1 calc GR . . . .
H27B H 0.6141 0.6709 0.2062 0.099 Uiso 1 1 calc GR . . . .
H27C H 0.5751 0.6391 0.1264 0.099 Uiso 1 1 calc GR . . . .
C14 C 0.6507(5) 0.8703(5) 0.2032(4) 0.093(3) Uani 1 1 d . . . . .
H14A H 0.6675 0.8716 0.1627 0.139 Uiso 1 1 calc GR . . . .
H14B H 0.6838 0.8344 0.2252 0.139 Uiso 1 1 calc GR . . . .
H14C H 0.6725 0.9156 0.2347 0.139 Uiso 1 1 calc GR . . . .
C94 C 0.9856(5) 0.7822(4) 0.7002(4) 0.080(2) Uani 1 1 d . . . . .
H94A H 1.0226 0.8144 0.7433 0.121 Uiso 1 1 calc GR . . . .
H94B H 1.0186 0.7854 0.6675 0.121 Uiso 1 1 calc GR . . . .
H94C H 0.9829 0.7347 0.7074 0.121 Uiso 1 1 calc GR . . . .
C86 C 0.9550(5) 0.7965(4) 0.8600(4) 0.101(3) Uani 1 1 d . . . . .
H86A H 1.0038 0.7732 0.8441 0.151 Uiso 1 1 calc GR . . . .
H86B H 0.9732 0.7995 0.9089 0.151 Uiso 1 1 calc GR . . . .
H86C H 0.9538 0.8434 0.8509 0.151 Uiso 1 1 calc GR . . . .
C73 C 0.4216(6) 0.5120(4) 0.5668(4) 0.088(3) Uani 1 1 d . . . . .
H73A H 0.4831 0.5435 0.5908 0.132 Uiso 1 1 calc GR . . . .
H73B H 0.4126 0.4989 0.5185 0.132 Uiso 1 1 calc GR . . . .
H73C H 0.4249 0.4703 0.5856 0.132 Uiso 1 1 calc GR . . . .
C92 C 0.9060(6) 0.9265(4) 0.7552(4) 0.083(2) Uani 1 1 d . . . . .
H92A H 0.8732 0.9336 0.7888 0.124 Uiso 1 1 calc GR . . . .
H92B H 0.9102 0.9692 0.7387 0.124 Uiso 1 1 calc GR . . . .
H92C H 0.9727 0.9146 0.7761 0.124 Uiso 1 1 calc GR . . . .
C82 C 0.6815(6) 0.5855(4) 0.7322(4) 0.100(3) Uani 1 1 d . . . . .
H82A H 0.6119 0.5808 0.7285 0.150 Uiso 1 1 calc GR . . . .
H82B H 0.7160 0.5525 0.7578 0.150 Uiso 1 1 calc GR . . . .
H82C H 0.6856 0.5758 0.6867 0.150 Uiso 1 1 calc GR . . . .
C79 C 0.5845(5) 0.7058(5) 0.8069(4) 0.112(4) Uani 1 1 d . . . . .
H79A H 0.5668 0.7517 0.8220 0.168 Uiso 1 1 calc GR . . . .
H79B H 0.5840 0.6768 0.8393 0.168 Uiso 1 1 calc GR . . . .
H79C H 0.5365 0.6837 0.7622 0.168 Uiso 1 1 calc GR . . . .
C98 C 0.6358(6) 0.7933(5) 0.5299(4) 0.111(4) Uani 1 1 d . . . . .
H98A H 0.6233 0.7432 0.5104 0.167 Uiso 1 1 calc GR . . . .
H98B H 0.6488 0.8182 0.4976 0.167 Uiso 1 1 calc GR . . . .
H98C H 0.5778 0.8088 0.5397 0.167 Uiso 1 1 calc GR . . . .
C84 C 0.9038(6) 0.6389(4) 0.7624(4) 0.095(3) Uani 1 1 d . . . . .
H84A H 0.8850 0.6266 0.7130 0.142 Uiso 1 1 calc GR . . . .
H84B H 0.9021 0.5964 0.7798 0.142 Uiso 1 1 calc GR . . . .
H84C H 0.9709 0.6638 0.7824 0.142 Uiso 1 1 calc GR . . . .
C75 C 0.2356(6) 0.4980(4) 0.5364(4) 0.109(3) Uani 1 1 d . . . . .
H75A H 0.2377 0.4573 0.5567 0.164 Uiso 1 1 calc GR . . . .
H75B H 0.2283 0.4831 0.4887 0.164 Uiso 1 1 calc GR . . . .
H75C H 0.1793 0.5221 0.5398 0.164 Uiso 1 1 calc GR . . . .
C88 C 0.7515(7) 0.8405(4) 0.8767(4) 0.112(4) Uani 1 1 d . . . . .
H88A H 0.7609 0.8791 0.8556 0.168 Uiso 1 1 calc GR . . . .
H88B H 0.8010 0.8483 0.9224 0.168 Uiso 1 1 calc GR . . . .
H88C H 0.6851 0.8378 0.8794 0.168 Uiso 1 1 calc GR . . . .
C89 C 0.6950(6) 0.9340(4) 0.6492(5) 0.104(3) Uani 1 1 d . . . . .
H89A H 0.6288 0.9224 0.6146 0.156 Uiso 1 1 calc GR . . . .
H89B H 0.7310 0.9724 0.6402 0.156 Uiso 1 1 calc GR . . . .
H89C H 0.6894 0.9480 0.6940 0.156 Uiso 1 1 calc GR . . . .
C96 C 0.8122(7) 0.6964(4) 0.5680(4) 0.104(3) Uani 1 1 d . . . . .
H96A H 0.8662 0.6741 0.5947 0.155 Uiso 1 1 calc GR . . . .
H96B H 0.8253 0.7050 0.5280 0.155 Uiso 1 1 calc GR . . . .
H96C H 0.7498 0.6658 0.5537 0.155 Uiso 1 1 calc GR . . . .

loop_
_atom_site_aniso_label
_atom_site_aniso_U_11
_atom_site_aniso_U_22
_atom_site_aniso_U_33
_atom_site_aniso_U_23
_atom_site_aniso_U_13
_atom_site_aniso_U_12
Y1 0.0309(2) 0.0297(2) 0.0456(2) 0.00980(18) 0.01893(18) 0.00426(16)
Y2 0.0404(2) 0.0462(3) 0.0440(3) 0.0101(2) 0.0158(2) 0.0072(2)
Fe1 0.0274(4) 0.0233(3) 0.0400(4) 0.0080(3) 0.0192(3) 0.0040(3)
Fe2 0.0382(4) 0.0375(4) 0.0393(4) 0.0103(3) 0.0165(4) 0.0049(3)
O2 0.0362(19) 0.047(2) 0.053(2) 0.0143(17) 0.0215(17) 0.0073(16)
O1 0.046(2) 0.046(2) 0.047(2) 0.0120(17) 0.0255(17) 0.0039(17)
N3 0.033(2) 0.0226(18) 0.041(2) 0.0074(16) 0.0198(17) 0.0055(15)
O4 0.044(2) 0.054(2) 0.051(2) 0.0013(19) 0.0124(18) -0.0027(18)
N4 0.0311(19) 0.0221(18) 0.039(2) 0.0102(16) 0.0174(17) 0.0043(15)
O3 0.042(2) 0.055(2) 0.061(2) 0.006(2) 0.0174(19) 0.0100(18)
N7 0.048(3) 0.036(2) 0.047(2) 0.0130(19) 0.028(2) 0.0054(19)
N8 0.042(2) 0.040(2) 0.040(2) 0.0113(19) 0.0173(19) 0.0055(19)
N2 0.043(2) 0.040(2) 0.043(2) 0.0162(19) 0.020(2) 0.0140(19)
N1 0.031(2) 0.042(2) 0.049(2) 0.014(2) 0.0193(19) 0.0118(18)
N5 0.054(3) 0.039(2) 0.054(3) 0.007(2) 0.026(2) -0.001(2)
C7 0.028(2) 0.032(2) 0.046(3) 0.007(2) 0.018(2) 0.0032(19)
C6 0.030(2) 0.026(2) 0.047(3) 0.007(2) 0.024(2) 0.0016(18)
C18 0.031(2) 0.026(2) 0.047(3) 0.010(2) 0.023(2) 0.0076(19)
C37 0.044(3) 0.032(2) 0.048(3) 0.006(2) 0.024(2) 0.009(2)
C19 0.044(3) 0.028(2) 0.051(3) 0.019(2) 0.030(2) 0.012(2)
C39 0.041(3) 0.032(2) 0.060(3) 0.010(2) 0.031(3) 0.008(2)
C23 0.036(3) 0.029(2) 0.061(3) 0.012(2) 0.030(2) 0.010(2)
C35 0.034(3) 0.027(2) 0.055(3) 0.003(2) 0.022(2) 0.002(2)
C4 0.032(2) 0.028(2) 0.040(3) 0.006(2) 0.016(2) 0.0070(19)
C11 0.030(2) 0.028(2) 0.046(3) 0.008(2) 0.024(2) 0.0018(18)
N6 0.050(3) 0.048(3) 0.053(3) 0.008(2) 0.020(2) 0.011(2)
C49 0.033(3) 0.038(3) 0.054(3) 0.010(2) 0.016(2) -0.003(2)
C41 0.040(3) 0.033(3) 0.062(3) 0.012(2) 0.026(3) 0.003(2)
C2 0.029(2) 0.028(2) 0.038(2) 0.0074(19) 0.015(2) -0.0014(18)
C10 0.038(3) 0.027(2) 0.058(3) 0.016(2) 0.026(2) 0.005(2)
C3 0.033(2) 0.033(2) 0.041(3) 0.010(2) 0.025(2) 0.0052(19)
C8 0.034(3) 0.046(3) 0.047(3) -0.001(2) 0.018(2) -0.003(2)
C13 0.042(3) 0.039(3) 0.045(3) 0.005(2) 0.017(2) 0.004(2)
C67 0.044(3) 0.038(3) 0.052(3) 0.020(2) 0.028(2) 0.010(2)
C55 0.036(3) 0.053(3) 0.038(3) 0.006(2) 0.012(2) 0.007(2)
C22 0.043(3) 0.027(2) 0.076(4) 0.002(3) 0.032(3) -0.004(2)
C25 0.048(3) 0.030(2) 0.057(3) 0.007(2) 0.025(3) 0.001(2)
C51 0.036(3) 0.039(3) 0.046(3) 0.006(2) 0.019(2) 0.003(2)
C16 0.041(3) 0.027(2) 0.050(3) 0.010(2) 0.021(2) 0.006(2)
C28 0.047(3) 0.041(3) 0.046(3) 0.019(2) 0.021(2) 0.009(2)
C53 0.039(3) 0.042(3) 0.042(3) 0.014(2) 0.012(2) 0.002(2)
C43 0.040(3) 0.028(2) 0.056(3) 0.016(2) 0.018(2) -0.005(2)
C47 0.040(3) 0.029(2) 0.069(4) 0.016(2) 0.025(3) 0.001(2)
C5 0.041(3) 0.027(2) 0.065(3) 0.009(2) 0.033(3) 0.007(2)
C31 0.047(3) 0.032(2) 0.052(3) 0.012(2) 0.024(3) 0.006(2)
C9 0.049(3) 0.026(2) 0.060(3) -0.003(2) 0.028(3) -0.003(2)
C56 0.052(3) 0.052(3) 0.042(3) 0.018(3) 0.023(3) 0.011(3)
C45 0.036(3) 0.041(3) 0.060(3) 0.004(2) 0.027(3) 0.002(2)
C1 0.037(3) 0.029(2) 0.055(3) 0.008(2) 0.028(2) 0.002(2)
C20 0.049(3) 0.040(3) 0.059(3) 0.026(3) 0.031(3) 0.016(2)
C17 0.050(3) 0.051(3) 0.052(3) 0.015(3) 0.025(3) 0.006(3)
C52 0.035(3) 0.060(3) 0.046(3) 0.007(3) 0.014(2) 0.006(2)
C72 0.047(3) 0.044(3) 0.062(4) 0.015(3) 0.027(3) 0.007(2)
C15 0.039(3) 0.053(3) 0.056(3) 0.026(3) 0.017(3) 0.002(2)
C33 0.045(3) 0.042(3) 0.045(3) 0.006(2) 0.017(2) 0.009(2)
C60 0.041(3) 0.057(3) 0.036(3) 0.015(2) 0.009(2) 0.016(3)
C34 0.049(3) 0.048(3) 0.069(4) 0.003(3) 0.032(3) 0.000(3)
C48 0.049(3) 0.050(3) 0.055(3) 0.005(3) 0.020(3) -0.007(3)
C68 0.044(3) 0.047(3) 0.051(3) 0.017(3) 0.026(3) 0.006(2)
C38 0.043(3) 0.047(3) 0.087(5) 0.013(3) 0.028(3) 0.018(3)
C62 0.064(4) 0.056(4) 0.044(3) 0.004(3) 0.020(3) 0.006(3)
C21 0.061(4) 0.033(3) 0.087(5) 0.024(3) 0.047(4) 0.009(3)
C57 0.058(4) 0.052(3) 0.052(3) 0.017(3) 0.024(3) 0.006(3)
C93 0.045(3) 0.055(3) 0.062(4) 0.010(3) 0.023(3) 0.011(3)
C65 0.056(3) 0.041(3) 0.056(3) 0.014(3) 0.027(3) 0.008(3)
C77 0.047(3) 0.051(3) 0.045(3) 0.017(3) 0.021(3) 0.012(3)
C36 0.063(4) 0.042(3) 0.066(4) 0.019(3) 0.031(3) 0.012(3)
C42 0.071(4) 0.066(4) 0.054(4) 0.027(3) 0.021(3) -0.001(3)
C40 0.044(3) 0.041(3) 0.073(4) 0.014(3) 0.023(3) 0.010(2)
C69 0.059(4) 0.060(4) 0.058(4) 0.029(3) 0.032(3) 0.014(3)
C91 0.074(4) 0.045(3) 0.061(4) 0.013(3) 0.035(3) 0.003(3)
C54 0.042(3) 0.070(4) 0.058(4) 0.021(3) 0.014(3) 0.008(3)
C83 0.053(3) 0.057(4) 0.050(3) 0.027(3) 0.019(3) 0.021(3)
C74 0.074(4) 0.040(3) 0.077(4) 0.006(3) 0.044(4) 0.011(3)
C78 0.066(4) 0.058(4) 0.065(4) 0.005(3) 0.033(3) 0.013(3)
C30 0.076(4) 0.060(4) 0.062(4) 0.014(3) 0.043(4) 0.000(3)
C58 0.053(3) 0.075(4) 0.045(3) 0.020(3) 0.025(3) 0.009(3)
C50 0.046(3) 0.061(4) 0.062(4) 0.007(3) 0.024(3) -0.005(3)
C44 0.061(4) 0.049(3) 0.097(5) 0.013(3) 0.056(4) -0.001(3)
C32 0.066(4) 0.061(4) 0.051(4) 0.009(3) 0.009(3) 0.017(3)
C70 0.074(5) 0.059(4) 0.089(5) 0.044(4) 0.040(4) 0.021(3)
C29 0.077(5) 0.073(4) 0.055(4) 0.013(3) 0.031(3) 0.001(4)
C71 0.077(4) 0.038(3) 0.091(5) 0.029(3) 0.044(4) 0.023(3)
C76 0.054(4) 0.083(5) 0.060(4) 0.018(3) 0.033(3) 0.018(3)
C85 0.059(4) 0.056(4) 0.056(4) 0.024(3) 0.005(3) 0.004(3)
C26 0.074(4) 0.053(4) 0.066(4) -0.006(3) 0.034(4) 0.004(3)
C12 0.061(4) 0.053(3) 0.060(4) 0.015(3) 0.029(3) 0.003(3)
C90 0.061(4) 0.075(4) 0.064(4) 0.037(4) 0.031(3) 0.028(3)
C59 0.055(4) 0.076(4) 0.040(3) 0.007(3) 0.021(3) 0.013(3)
C81 0.055(4) 0.054(3) 0.053(3) 0.023(3) 0.012(3) -0.004(3)
C46 0.043(3) 0.049(3) 0.082(4) 0.020(3) 0.016(3) 0.011(3)
C87 0.083(5) 0.076(5) 0.047(3) 0.027(3) 0.024(3) 0.037(4)
C97 0.045(3) 0.104(6) 0.049(4) 0.026(4) 0.013(3) -0.002(4)
C80 0.046(3) 0.101(5) 0.051(3) 0.037(4) 0.024(3) 0.024(4)
C64 0.086(5) 0.049(3) 0.061(4) 0.009(3) 0.035(4) 0.004(3)
C95 0.062(4) 0.065(4) 0.056(4) 0.000(3) 0.031(3) -0.006(3)
C63 0.083(5) 0.056(4) 0.066(4) 0.009(3) 0.022(4) 0.017(4)
C24 0.056(4) 0.080(5) 0.060(4) 0.010(3) 0.021(3) 0.019(3)
C61 0.065(4) 0.073(5) 0.078(5) -0.006(4) 0.015(4) -0.003(4)
C66 0.092(5) 0.069(4) 0.078(5) 0.031(4) 0.042(4) 0.041(4)
C27 0.045(3) 0.071(4) 0.076(4) 0.005(4) 0.017(3) 0.007(3)
C14 0.049(4) 0.133(8) 0.125(7) 0.075(6) 0.041(5) 0.026(5)
C94 0.054(4) 0.097(6) 0.105(6) 0.037(5) 0.037(4) 0.017(4)
C86 0.078(5) 0.109(7) 0.076(5) 0.034(5) -0.025(4) -0.037(5)
C73 0.090(6) 0.087(6) 0.104(6) 0.011(5) 0.057(5) 0.034(5)
C92 0.110(6) 0.058(4) 0.075(5) 0.005(4) 0.033(5) -0.011(4)
C82 0.124(7) 0.077(5) 0.076(5) 0.029(4) 0.006(5) -0.038(5)
C79 0.056(5) 0.217(12) 0.109(7) 0.103(8) 0.049(5) 0.040(6)
C98 0.069(5) 0.191(11) 0.065(5) 0.058(6) 0.002(4) -0.023(6)
C84 0.097(6) 0.099(6) 0.129(7) 0.052(6) 0.072(6) 0.058(5)
C75 0.087(6) 0.106(7) 0.117(7) -0.043(6) 0.054(5) -0.029(5)
C88 0.186(10) 0.095(7) 0.055(4) 0.010(4) 0.039(6) 0.065(7)
C89 0.112(7) 0.090(6) 0.167(9) 0.078(7) 0.089(7) 0.054(6)
C96 0.143(8) 0.080(6) 0.097(6) -0.021(5) 0.078(6) -0.012(5)

loop_
_atom_type_symbol
_atom_type_description
_atom_type_scat_dispersion_real
_atom_type_scat_dispersion_imag
_atom_type_scat_source
C C 0.0181 0.0091 'International Tables Vol C Tables 4.2.6.8 and 6.1.1.4'
H H 0.0000 0.0000 'International Tables Vol C Tables 4.2.6.8 and 6.1.1.4'
Fe Fe -1.1336 3.1974 'International Tables Vol C Tables 4.2.6.8 and 6.1.1.4'
N N 0.0311 0.0180 'International Tables Vol C Tables 4.2.6.8 and 6.1.1.4'
O O 0.0492 0.0322 'International Tables Vol C Tables 4.2.6.8 and 6.1.1.4'
Y Y -0.2670 2.0244 'International Tables Vol C Tables 4.2.6.8 and 6.1.1.4'

loop_
_geom_angle_atom_site_label_1
_geom_angle_atom_site_label_2
_geom_angle_atom_site_label_3
_geom_angle
_geom_angle_site_symmetry_1
_geom_angle_site_symmetry_3
_geom_angle_publ_flag
O2 Y1 O1 78.65(12) . . ?
O2 Y1 C37 86.24(14) . . ?
O2 Y1 C39 114.34(14) . . ?
O2 Y1 C35 87.47(14) . . ?
O2 Y1 C49 79.14(14) . . ?
O2 Y1 C41 91.83(14) . . ?
O2 Y1 C43 123.45(14) . . ?
O2 Y1 C47 100.33(15) . . ?
O2 Y1 C31 136.18(14) . . ?
O2 Y1 C45 129.37(15) . . ?
O2 Y1 C33 116.30(15) . . ?
O1 Y1 C37 113.43(14) . . ?
O1 Y1 C39 129.42(15) . . ?
O1 Y1 C35 82.54(14) . . ?
O1 Y1 C49 107.73(14) . . ?
O1 Y1 C41 82.94(14) . . ?
O1 Y1 C43 90.86(14) . . ?
O1 Y1 C47 134.34(14) . . ?
O1 Y1 C31 105.95(14) . . ?
O1 Y1 C45 121.58(15) . . ?
O1 Y1 C33 78.58(14) . . ?
C37 Y1 C39 31.03(14) . . ?
C37 Y1 C49 132.33(17) . . ?
C37 Y1 C47 112.03(16) . . ?
C37 Y1 C31 51.36(15) . . ?
C37 Y1 C45 117.82(15) . . ?
C37 Y1 C33 51.89(17) . . ?
C35 Y1 C37 31.89(15) . . ?
C35 Y1 C39 51.64(15) . . ?
C35 Y1 C49 160.91(17) . . ?
C35 Y1 C41 165.31(16) . . ?
C35 Y1 C43 146.54(17) . . ?
C35 Y1 C47 143.07(15) . . ?
C35 Y1 C31 51.35(15) . . ?
C35 Y1 C45 136.88(14) . . ?
C35 Y1 C33 31.02(16) . . ?
C49 Y1 C39 122.48(16) . . ?
C49 Y1 C31 135.41(15) . . ?
C41 Y1 C37 162.68(17) . . ?
C41 Y1 C39 140.31(15) . . ?
C41 Y1 C49 30.93(16) . . ?
C41 Y1 C43 31.63(15) . . ?
C41 Y1 C47 51.40(15) . . ?
C41 Y1 C31 131.88(15) . . ?
C41 Y1 C45 51.84(15) . . ?
C41 Y1 C33 141.96(17) . . ?
C43 Y1 C37 145.78(15) . . ?
C43 Y1 C39 114.78(15) . . ?
C43 Y1 C49 51.38(16) . . ?
C43 Y1 C47 51.23(16) . . ?
C43 Y1 C31 100.26(16) . . ?
C43 Y1 C45 31.15(15) . . ?
C43 Y1 C33 115.53(17) . . ?
C47 Y1 C39 93.09(15) . . ?
C47 Y1 C49 30.95(14) . . ?
C47 Y1 C31 105.29(16) . . ?
C31 Y1 C39 30.76(15) . . ?
C45 Y1 C39 88.77(15) . . ?
C45 Y1 C49 51.26(15) . . ?
C45 Y1 C47 30.87(16) . . ?
C45 Y1 C31 86.19(15) . . ?
C33 Y1 C39 51.37(16) . . ?
C33 Y1 C49 164.46(16) . . ?
C33 Y1 C47 136.29(16) . . ?
C33 Y1 C31 31.12(15) . . ?
C33 Y1 C45 113.24(16) . . ?
O4 Y2 C93 132.63(16) . . ?
O4 Y2 C91 103.64(17) . . ?
O4 Y2 C83 132.77(15) . . ?
O4 Y2 C85 116.35(17) . . ?
O4 Y2 C90 82.23(16) . . ?
O4 Y2 C81 108.68(17) . . ?
O4 Y2 C87 86.25(17) . . ?
O4 Y2 C97 94.44(18) . . ?
O4 Y2 C80 81.78(16) . . ?
O4 Y2 C95 125.97(18) . . ?
O3 Y2 O4 79.26(13) . . ?
O3 Y2 C93 118.06(16) . . ?
O3 Y2 C91 132.01(17) . . ?
O3 Y2 C83 104.83(17) . . ?
O3 Y2 C85 132.67(17) . . ?
O3 Y2 C90 107.09(19) . . ?
O3 Y2 C81 81.60(17) . . ?
O3 Y2 C87 122.9(2) . . ?
O3 Y2 C97 81.33(18) . . ?
O3 Y2 C80 91.70(19) . . ?
O3 Y2 C95 87.98(17) . . ?
C91 Y2 C93 30.94(17) . . ?
C83 Y2 C93 87.77(18) . . ?
C83 Y2 C91 106.6(2) . . ?
C85 Y2 C93 85.1(2) . . ?
C85 Y2 C91 89.7(2) . . ?
C85 Y2 C83 30.90(19) . . ?
C85 Y2 C90 118.8(2) . . ?
C85 Y2 C81 51.28(19) . . ?
C90 Y2 C93 51.12(18) . . ?
C90 Y2 C91 30.43(19) . . ?
C90 Y2 C83 136.47(19) . . ?
C90 Y2 C81 167.46(19) . . ?
C81 Y2 C93 117.01(19) . . ?
C81 Y2 C91 137.4(2) . . ?
C81 Y2 C83 31.01(18) . . ?
C87 Y2 C93 112.2(2) . . ?
C87 Y2 C91 105.1(2) . . ?
C87 Y2 C83 51.40(18) . . ?
C87 Y2 C85 31.09(19) . . ?
C87 Y2 C90 125.3(2) . . ?
C87 Y2 C81 51.6(2) . . ?
C87 Y2 C97 155.3(2) . . ?
C87 Y2 C80 31.3(2) . . ?
C87 Y2 C95 140.9(2) . . ?
C97 Y2 C93 51.00(19) . . ?
C97 Y2 C91 50.7(2) . . ?
C97 Y2 C83 132.79(19) . . ?
C97 Y2 C85 135.8(2) . . ?
C97 Y2 C90 31.3(2) . . ?
C97 Y2 C81 148.0(2) . . ?
C97 Y2 C80 172.6(2) . . ?
C97 Y2 C95 31.5(2) . . ?
C80 Y2 C93 135.72(19) . . ?
C80 Y2 C91 136.3(2) . . ?
C80 Y2 C83 51.39(17) . . ?
C80 Y2 C85 51.4(2) . . ?
C80 Y2 C90 152.5(2) . . ?
C80 Y2 C81 31.22(19) . . ?
C80 Y2 C95 151.5(2) . . ?
C95 Y2 C93 30.56(19) . . ?
C95 Y2 C91 51.01(19) . . ?
C95 Y2 C83 101.3(2) . . ?
C95 Y2 C85 110.7(2) . . ?
C95 Y2 C90 51.9(2) . . ?
C95 Y2 C81 121.1(2) . . ?
N4 Fe1 N3 88.77(14) . . ?
N2 Fe1 N3 130.59(18) . . ?
N2 Fe1 N4 111.05(18) . . ?
N1 Fe1 N3 110.76(17) . . ?
N1 Fe1 N4 128.43(18) . . ?
N1 Fe1 N2 91.96(19) . . ?
N8 Fe2 N7 87.95(17) . . ?
N5 Fe2 N7 122.98(19) . . ?
N5 Fe2 N8 119.0(2) . . ?
N5 Fe2 N6 92.3(2) . . ?
N6 Fe2 N7 116.5(2) . . ?
N6 Fe2 N8 121.1(2) . . ?
N2 O2 Y1 130.5(3) . . ?
N1 O1 Y1 123.0(3) . . ?
C18 N3 Fe1 115.5(3) . . ?
C4 N3 Fe1 127.8(3) . . ?
C4 N3 C18 116.6(3) . . ?
N5 O4 Y2 127.4(3) . . ?
C6 N4 Fe1 115.8(3) . . ?
C2 N4 Fe1 127.1(3) . . ?
C2 N4 C6 116.9(4) . . ?
N6 O3 Y2 125.6(3) . . ?
C67 N7 Fe2 113.4(3) . . ?
C51 N7 Fe2 128.6(4) . . ?
C51 N7 C67 117.8(4) . . ?
C55 N8 Fe2 112.2(3) . . ?
C53 N8 Fe2 128.6(3) . . ?
C53 N8 C55 119.0(4) . . ?
O2 N2 Fe1 143.1(4) . . ?
O1 N1 Fe1 152.5(4) . . ?
O4 N5 Fe2 146.6(4) . . ?
C6 C7 C13 122.1(4) . . ?
C8 C7 C6 118.5(5) . . ?
C8 C7 C13 119.4(5) . . ?
C7 C6 N4 117.7(4) . . ?
C11 C6 N4 121.6(4) . . ?
C11 C6 C7 120.8(4) . . ?
C19 C18 N3 117.6(4) . . ?
C23 C18 N3 120.6(4) . . ?
C23 C18 C19 121.8(4) . . ?
C39 C37 Y1 76.8(3) . . ?
C39 C37 C35 107.6(5) . . ?
C39 C37 C36 125.6(5) . . ?
C35 C37 Y1 73.6(3) . . ?
C35 C37 C36 126.4(5) . . ?
C36 C37 Y1 121.2(3) . . ?
C18 C19 C28 122.1(4) . . ?
C20 C19 C18 117.0(5) . . ?
C20 C19 C28 120.9(5) . . ?
C37 C39 Y1 72.2(3) . . ?
C37 C39 C38 124.5(5) . . ?
C31 C39 Y1 74.1(3) . . ?
C31 C39 C37 107.7(5) . . ?
C31 C39 C38 127.1(5) . . ?
C38 C39 Y1 127.0(4) . . ?
C18 C23 C22 118.3(5) . . ?
C18 C23 C25 121.9(4) . . ?
C22 C23 C25 119.7(5) . . ?
C37 C35 Y1 74.5(3) . . ?
C37 C35 C34 124.9(5) . . ?
C33 C35 Y1 75.1(3) . . ?
C33 C35 C37 108.0(4) . . ?
C33 C35 C34 126.9(5) . . ?
C34 C35 Y1 119.7(3) . . ?
N3 C4 C3 122.3(4) . . ?
N3 C4 C5 121.8(4) . . ?
C3 C4 C5 115.9(4) . . ?
C6 C11 C10 117.8(5) . . ?
C6 C11 C16 122.1(4) . . ?
C10 C11 C16 120.1(4) . . ?
O3 N6 Fe2 148.8(4) . . ?
C41 C49 Y1 73.1(3) . . ?
C41 C49 C47 108.1(5) . . ?
C41 C49 C48 125.7(5) . . ?
C47 C49 Y1 74.2(3) . . ?
C47 C49 C48 126.1(5) . . ?
C48 C49 Y1 121.7(3) . . ?
C49 C41 Y1 76.0(3) . . ?
C49 C41 C43 107.6(4) . . ?
C49 C41 C40 126.6(5) . . ?
C43 C41 Y1 74.2(3) . . ?
C43 C41 C40 125.7(5) . . ?
C40 C41 Y1 119.8(3) . . ?
N4 C2 C3 123.6(4) . . ?
N4 C2 C1 119.8(4) . . ?
C3 C2 C1 116.6(4) . . ?
C11 C10 H10 119.0 . . ?
C9 C10 C11 122.1(5) . . ?
C9 C10 H10 119.0 . . ?
C4 C3 H3 116.2 . . ?
C2 C3 C4 127.6(4) . . ?
C2 C3 H3 116.2 . . ?
C7 C8 H8 119.5 . . ?
C9 C8 C7 121.0(5) . . ?
C9 C8 H8 119.5 . . ?
C7 C13 H13 107.3 . . ?
C7 C13 C12 112.4(4) . . ?
C7 C13 C14 112.4(5) . . ?
C12 C13 H13 107.3 . . ?
C14 C13 H13 107.3 . . ?
C14 C13 C12 110.0(5) . . ?
C72 C67 N7 119.9(5) . . ?
C68 C67 N7 119.8(4) . . ?
C68 C67 C72 120.2(5) . . ?
C56 C55 N8 120.3(4) . . ?
C56 C55 C60 120.5(5) . . ?
C60 C55 N8 119.2(5) . . ?
C23 C22 H22 119.4 . . ?
C21 C22 C23 121.3(5) . . ?
C21 C22 H22 119.4 . . ?
C23 C25 H25 107.4 . . ?
C23 C25 C26 112.5(5) . . ?
C26 C25 H25 107.4 . . ?
C24 C25 C23 112.4(4) . . ?
C24 C25 H25 107.4 . . ?
C24 C25 C26 109.3(5) . . ?
N7 C51 C52 123.4(5) . . ?
N7 C51 C50 120.6(5) . . ?
C52 C51 C50 116.0(5) . . ?
C11 C16 H16 108.2 . . ?
C11 C16 C17 111.3(4) . . ?
C11 C16 C15 112.0(4) . . ?
C17 C16 H16 108.2 . . ?
C15 C16 H16 108.2 . . ?
C15 C16 C17 108.8(4) . . ?
C19 C28 H28 107.1 . . ?
C19 C28 C29 113.3(5) . . ?
C19 C28 C27 112.0(4) . . ?
C29 C28 H28 107.1 . . ?
C29 C28 C27 109.9(5) . . ?
C27 C28 H28 107.1 . . ?
N8 C53 C52 123.7(5) . . ?
N8 C53 C54 120.0(5) . . ?
C52 C53 C54 116.2(5) . . ?
C41 C43 Y1 74.2(3) . . ?
C41 C43 C42 125.4(5) . . ?
C45 C43 Y1 75.4(3) . . ?
C45 C43 C41 108.1(5) . . ?
C45 C43 C42 126.4(5) . . ?
C42 C43 Y1 117.5(4) . . ?
C49 C47 Y1 74.9(3) . . ?
C49 C47 C46 125.1(5) . . ?
C45 C47 Y1 74.5(3) . . ?
C45 C47 C49 108.6(5) . . ?
C45 C47 C46 125.6(5) . . ?
C46 C47 Y1 124.9(3) . . ?
C4 C5 H5A 109.5 . . ?
C4 C5 H5B 109.5 . . ?
C4 C5 H5C 109.5 . . ?
H5A C5 H5B 109.5 . . ?
H5A C5 H5C 109.5 . . ?
H5B C5 H5C 109.5 . . ?
C39 C31 Y1 75.1(3) . . ?
C39 C31 C33 108.2(4) . . ?
C39 C31 C30 126.6(5) . . ?
C33 C31 Y1 72.8(3) . . ?
C33 C31 C30 124.1(5) . . ?
C30 C31 Y1 127.3(4) . . ?
C10 C9 C8 119.8(5) . . ?
C10 C9 H9 120.1 . . ?
C8 C9 H9 120.1 . . ?
C55 C56 C65 121.5(5) . . ?
C57 C56 C55 118.9(5) . . ?
C57 C56 C65 119.5(5) . . ?
C43 C45 Y1 73.4(3) . . ?
C43 C45 C44 126.5(5) . . ?
C47 C45 Y1 74.7(3) . . ?
C47 C45 C43 107.6(4) . . ?
C47 C45 C44 124.3(5) . . ?
C44 C45 Y1 129.0(4) . . ?
C2 C1 H1A 109.5 . . ?
C2 C1 H1B 109.5 . . ?
C2 C1 H1C 109.5 . . ?
H1A C1 H1B 109.5 . . ?
H1A C1 H1C 109.5 . . ?
H1B C1 H1C 109.5 . . ?
C19 C20 H20 118.9 . . ?
C21 C20 C19 122.2(5) . . ?
C21 C20 H20 118.9 . . ?
C16 C17 H17A 109.5 . . ?
C16 C17 H17B 109.5 . . ?
C16 C17 H17C 109.5 . . ?
H17A C17 H17B 109.5 . . ?
H17A C17 H17C 109.5 . . ?
H17B C17 H17C 109.5 . . ?
C51 C52 C53 126.7(5) . . ?
C51 C52 H52 116.7 . . ?
C53 C52 H52 116.7 . . ?
C67 C72 C74 119.7(5) . . ?
C71 C72 C67 119.1(5) . . ?
C71 C72 C74 121.1(5) . . ?
C16 C15 H15A 109.5 . . ?
C16 C15 H15B 109.5 . . ?
C16 C15 H15C 109.5 . . ?
H15A C15 H15B 109.5 . . ?
H15A C15 H15C 109.5 . . ?
H15B C15 H15C 109.5 . . ?
C35 C33 Y1 73.9(3) . . ?
C35 C33 C31 108.4(5) . . ?
C35 C33 C32 126.8(5) . . ?
C31 C33 Y1 76.1(3) . . ?
C31 C33 C32 124.6(5) . . ?
C32 C33 Y1 119.9(4) . . ?
C55 C60 C62 120.7(5) . . ?
C59 C60 C55 118.2(5) . . ?
C59 C60 C62 121.0(5) . . ?
C35 C34 H34A 109.5 . . ?
C35 C34 H34B 109.5 . . ?
C35 C34 H34C 109.5 . . ?
H34A C34 H34B 109.5 . . ?
H34A C34 H34C 109.5 . . ?
H34B C34 H34C 109.5 . . ?
C49 C48 H48A 109.5 . . ?
C49 C48 H48B 109.5 . . ?
C49 C48 H48C 109.5 . . ?
H48A C48 H48B 109.5 . . ?
H48A C48 H48C 109.5 . . ?
H48B C48 H48C 109.5 . . ?
C67 C68 C77 121.8(5) . . ?
C69 C68 C67 118.3(5) . . ?
C69 C68 C77 119.8(5) . . ?
C39 C38 H38A 109.5 . . ?
C39 C38 H38B 109.5 . . ?
C39 C38 H38C 109.5 . . ?
H38A C38 H38B 109.5 . . ?
H38A C38 H38C 109.5 . . ?
H38B C38 H38C 109.5 . . ?
C60 C62 H62 108.1 . . ?
C60 C62 C63 112.8(5) . . ?
C60 C62 C61 110.3(5) . . ?
C63 C62 H62 108.1 . . ?
C63 C62 C61 109.1(5) . . ?
C61 C62 H62 108.1 . . ?
C22 C21 C20 119.4(5) . . ?
C22 C21 H21 120.3 . . ?
C20 C21 H21 120.3 . . ?
C56 C57 H57 119.7 . . ?
C58 C57 C56 120.7(6) . . ?
C58 C57 H57 119.7 . . ?
C91 C93 Y2 74.5(3) . . ?
C91 C93 C94 126.1(6) . . ?
C95 C93 Y2 72.8(3) . . ?
C95 C93 C91 107.9(6) . . ?
C95 C93 C94 124.8(6) . . ?
C94 C93 Y2 128.8(4) . . ?
C56 C65 H65 107.9 . . ?
C56 C65 C66 112.0(5) . . ?
C64 C65 C56 112.0(5) . . ?
C64 C65 H65 107.9 . . ?
C64 C65 C66 109.0(5) . . ?
C66 C65 H65 107.9 . . ?
C68 C77 H77 107.7 . . ?
C68 C77 C76 112.1(5) . . ?
C78 C77 C68 112.0(5) . . ?
C78 C77 H77 107.7 . . ?
C78 C77 C76 109.4(5) . . ?
C76 C77 H77 107.7 . . ?
C37 C36 H36A 109.5 . . ?
C37 C36 H36B 109.5 . . ?
C37 C36 H36C 109.5 . . ?
H36A C36 H36B 109.5 . . ?
H36A C36 H36C 109.5 . . ?
H36B C36 H36C 109.5 . . ?
C43 C42 H42A 109.5 . . ?
C43 C42 H42B 109.5 . . ?
C43 C42 H42C 109.5 . . ?
H42A C42 H42B 109.5 . . ?
H42A C42 H42C 109.5 . . ?
H42B C42 H42C 109.5 . . ?
C41 C40 H40A 109.5 . . ?
C41 C40 H40B 109.5 . . ?
C41 C40 H40C 109.5 . . ?
H40A C40 H40B 109.5 . . ?
H40A C40 H40C 109.5 . . ?
H40B C40 H40C 109.5 . . ?
C68 C69 H69 119.3 . . ?
C68 C69 C70 121.5(6) . . ?
C70 C69 H69 119.3 . . ?
C93 C91 Y2 74.6(4) . . ?
C93 C91 C92 126.6(6) . . ?
C90 C91 Y2 73.7(4) . . ?
C90 C91 C93 108.8(6) . . ?
C90 C91 C92 124.2(6) . . ?
C92 C91 Y2 124.0(4) . . ?
C53 C54 H54A 109.5 . . ?
C53 C54 H54B 109.5 . . ?
C53 C54 H54C 109.5 . . ?
H54A C54 H54B 109.5 . . ?
H54A C54 H54C 109.5 . . ?
H54B C54 H54C 109.5 . . ?
C85 C83 Y2 73.8(3) . . ?
C85 C83 C81 107.9(5) . . ?
C85 C83 C84 128.6(7) . . ?
C81 C83 Y2 74.2(3) . . ?
C81 C83 C84 122.6(6) . . ?
C84 C83 Y2 125.8(4) . . ?
C72 C74 H74 108.0 . . ?
C73 C74 C72 112.4(6) . . ?
C73 C74 H74 108.0 . . ?
C73 C74 C75 109.4(6) . . ?
C75 C74 C72 110.9(5) . . ?
C75 C74 H74 108.0 . . ?
C77 C78 H78A 109.5 . . ?
C77 C78 H78B 109.5 . . ?
C77 C78 H78C 109.5 . . ?
H78A C78 H78B 109.5 . . ?
H78A C78 H78C 109.5 . . ?
H78B C78 H78C 109.5 . . ?
C31 C30 H30A 109.5 . . ?
C31 C30 H30B 109.5 . . ?
C31 C30 H30C 109.5 . . ?
H30A C30 H30B 109.5 . . ?
H30A C30 H30C 109.5 . . ?
H30B C30 H30C 109.5 . . ?
C57 C58 H58 119.9 . . ?
C59 C58 C57 120.2(5) . . ?
C59 C58 H58 119.9 . . ?
C51 C50 H50A 109.5 . . ?
C51 C50 H50B 109.5 . . ?
C51 C50 H50C 109.5 . . ?
H50A C50 H50B 109.5 . . ?
H50A C50 H50C 109.5 . . ?
H50B C50 H50C 109.5 . . ?
C45 C44 H44A 109.5 . . ?
C45 C44 H44B 109.5 . . ?
C45 C44 H44C 109.5 . . ?
H44A C44 H44B 109.5 . . ?
H44A C44 H44C 109.5 . . ?
H44B C44 H44C 109.5 . . ?
C33 C32 H32A 109.5 . . ?
C33 C32 H32B 109.5 . . ?
C33 C32 H32C 109.5 . . ?
H32A C32 H32B 109.5 . . ?
H32A C32 H32C 109.5 . . ?
H32B C32 H32C 109.5 . . ?
C69 C70 H70 120.0 . . ?
C71 C70 C69 120.0(6) . . ?
C71 C70 H70 120.0 . . ?
C28 C29 H29A 109.5 . . ?
C28 C29 H29B 109.5 . . ?
C28 C29 H29C 109.5 . . ?
H29A C29 H29B 109.5 . . ?
H29A C29 H29C 109.5 . . ?
H29B C29 H29C 109.5 . . ?
C72 C71 H71 119.6 . . ?
C70 C71 C72 120.8(5) . . ?
C70 C71 H71 119.6 . . ?
C77 C76 H76A 109.5 . . ?
C77 C76 H76B 109.5 . . ?
C77 C76 H76C 109.5 . . ?
H76A C76 H76B 109.5 . . ?
H76A C76 H76C 109.5 . . ?
H76B C76 H76C 109.5 . . ?
C83 C85 Y2 75.3(3) . . ?
C83 C85 C86 125.9(7) . . ?
C87 C85 Y2 72.2(4) . . ?
C87 C85 C83 108.0(6) . . ?
C87 C85 C86 125.0(7) . . ?
C86 C85 Y2 127.6(5) . . ?
C25 C26 H26A 109.5 . . ?
C25 C26 H26B 109.5 . . ?
C25 C26 H26C 109.5 . . ?
H26A C26 H26B 109.5 . . ?
H26A C26 H26C 109.5 . . ?
H26B C26 H26C 109.5 . . ?
C13 C12 H12A 109.5 . . ?
C13 C12 H12B 109.5 . . ?
C13 C12 H12C 109.5 . . ?
H12A C12 H12B 109.5 . . ?
H12A C12 H12C 109.5 . . ?
H12B C12 H12C 109.5 . . ?
C91 C90 Y2 75.9(4) . . ?
C91 C90 C97 107.2(6) . . ?
C91 C90 C89 124.9(7) . . ?
C97 C90 Y2 72.9(4) . . ?
C97 C90 C89 127.6(7) . . ?
C89 C90 Y2 122.1(4) . . ?
C60 C59 H59 119.3 . . ?
C58 C59 C60 121.3(5) . . ?
C58 C59 H59 119.3 . . ?
C83 C81 Y2 74.8(3) . . ?
C83 C81 C82 124.4(6) . . ?
C80 C81 Y2 73.1(4) . . ?
C80 C81 C83 107.5(6) . . ?
C80 C81 C82 127.9(7) . . ?
C82 C81 Y2 122.3(4) . . ?
C47 C46 H46A 109.5 . . ?
C47 C46 H46B 109.5 . . ?
C47 C46 H46C 109.5 . . ?
H46A C46 H46B 109.5 . . ?
H46A C46 H46C 109.5 . . ?
H46B C46 H46C 109.5 . . ?
C85 C87 Y2 76.7(4) . . ?
C85 C87 C80 108.8(6) . . ?
C85 C87 C88 126.0(8) . . ?
C80 C87 Y2 75.7(4) . . ?
C80 C87 C88 125.1(7) . . ?
C88 C87 Y2 117.1(5) . . ?
C90 C97 Y2 75.8(4) . . ?
C90 C97 C95 108.6(6) . . ?
C90 C97 C98 125.8(7) . . ?
C95 C97 Y2 75.0(4) . . ?
C95 C97 C98 125.2(7) . . ?
C98 C97 Y2 120.9(5) . . ?
C81 C80 Y2 75.7(3) . . ?
C81 C80 C79 124.4(7) . . ?
C87 C80 Y2 73.0(4) . . ?
C87 C80 C81 107.8(5) . . ?
C87 C80 C79 127.7(7) . . ?
C79 C80 Y2 120.8(4) . . ?
C65 C64 H64A 109.5 . . ?
C65 C64 H64B 109.5 . . ?
C65 C64 H64C 109.5 . . ?
H64A C64 H64B 109.5 . . ?
H64A C64 H64C 109.5 . . ?
H64B C64 H64C 109.5 . . ?
C93 C95 Y2 76.6(3) . . ?
C93 C95 C97 107.5(6) . . ?
C93 C95 C96 125.5(7) . . ?
C97 C95 Y2 73.5(3) . . ?
C97 C95 C96 126.8(7) . . ?
C96 C95 Y2 119.4(5) . . ?
C62 C63 H63A 109.5 . . ?
C62 C63 H63B 109.5 . . ?
C62 C63 H63C 109.5 . . ?
H63A C63 H63B 109.5 . . ?
H63A C63 H63C 109.5 . . ?
H63B C63 H63C 109.5 . . ?
C25 C24 H24A 109.5 . . ?
C25 C24 H24B 109.5 . . ?
C25 C24 H24C 109.5 . . ?
H24A C24 H24B 109.5 . . ?
H24A C24 H24C 109.5 . . ?
H24B C24 H24C 109.5 . . ?
C62 C61 H61A 109.5 . . ?
C62 C61 H61B 109.5 . . ?
C62 C61 H61C 109.5 . . ?
H61A C61 H61B 109.5 . . ?
H61A C61 H61C 109.5 . . ?
H61B C61 H61C 109.5 . . ?
C65 C66 H66A 109.5 . . ?
C65 C66 H66B 109.5 . . ?
C65 C66 H66C 109.5 . . ?
H66A C66 H66B 109.5 . . ?
H66A C66 H66C 109.5 . . ?
H66B C66 H66C 109.5 . . ?
C28 C27 H27A 109.5 . . ?
C28 C27 H27B 109.5 . . ?
C28 C27 H27C 109.5 . . ?
H27A C27 H27B 109.5 . . ?
H27A C27 H27C 109.5 . . ?
H27B C27 H27C 109.5 . . ?
C13 C14 H14A 109.5 . . ?
C13 C14 H14B 109.5 . . ?
C13 C14 H14C 109.5 . . ?
H14A C14 H14B 109.5 . . ?
H14A C14 H14C 109.5 . . ?
H14B C14 H14C 109.5 . . ?
C93 C94 H94A 109.5 . . ?
C93 C94 H94B 109.5 . . ?
C93 C94 H94C 109.5 . . ?
H94A C94 H94B 109.5 . . ?
H94A C94 H94C 109.5 . . ?
H94B C94 H94C 109.5 . . ?
C85 C86 H86A 109.5 . . ?
C85 C86 H86B 109.5 . . ?
C85 C86 H86C 109.5 . . ?
H86A C86 H86B 109.5 . . ?
H86A C86 H86C 109.5 . . ?
H86B C86 H86C 109.5 . . ?
C74 C73 H73A 109.5 . . ?
C74 C73 H73B 109.5 . . ?
C74 C73 H73C 109.5 . . ?
H73A C73 H73B 109.5 . . ?
H73A C73 H73C 109.5 . . ?
H73B C73 H73C 109.5 . . ?
C91 C92 H92A 109.5 . . ?
C91 C92 H92B 109.5 . . ?
C91 C92 H92C 109.5 . . ?
H92A C92 H92B 109.5 . . ?
H92A C92 H92C 109.5 . . ?
H92B C92 H92C 109.5 . . ?
C81 C82 H82A 109.5 . . ?
C81 C82 H82B 109.5 . . ?
C81 C82 H82C 109.5 . . ?
H82A C82 H82B 109.5 . . ?
H82A C82 H82C 109.5 . . ?
H82B C82 H82C 109.5 . . ?
C80 C79 H79A 109.5 . . ?
C80 C79 H79B 109.5 . . ?
C80 C79 H79C 109.5 . . ?
H79A C79 H79B 109.5 . . ?
H79A C79 H79C 109.5 . . ?
H79B C79 H79C 109.5 . . ?
C97 C98 H98A 109.5 . . ?
C97 C98 H98B 109.5 . . ?
C97 C98 H98C 109.5 . . ?
H98A C98 H98B 109.5 . . ?
H98A C98 H98C 109.5 . . ?
H98B C98 H98C 109.5 . . ?
C83 C84 H84A 109.5 . . ?
C83 C84 H84B 109.5 . . ?
C83 C84 H84C 109.5 . . ?
H84A C84 H84B 109.5 . . ?
H84A C84 H84C 109.5 . . ?
H84B C84 H84C 109.5 . . ?
C74 C75 H75A 109.5 . . ?
C74 C75 H75B 109.5 . . ?
C74 C75 H75C 109.5 . . ?
H75A C75 H75B 109.5 . . ?
H75A C75 H75C 109.5 . . ?
H75B C75 H75C 109.5 . . ?
C87 C88 H88A 109.5 . . ?
C87 C88 H88B 109.5 . . ?
C87 C88 H88C 109.5 . . ?
H88A C88 H88B 109.5 . . ?
H88A C88 H88C 109.5 . . ?
H88B C88 H88C 109.5 . . ?
C90 C89 H89A 109.5 . . ?
C90 C89 H89B 109.5 . . ?
C90 C89 H89C 109.5 . . ?
H89A C89 H89B 109.5 . . ?
H89A C89 H89C 109.5 . . ?
H89B C89 H89C 109.5 . . ?
C95 C96 H96A 109.5 . . ?
C95 C96 H96B 109.5 . . ?
C95 C96 H96C 109.5 . . ?
H96A C96 H96B 109.5 . . ?
H96A C96 H96C 109.5 . . ?
H96B C96 H96C 109.5 . . ?

loop_
_geom_bond_atom_site_label_1
_geom_bond_atom_site_label_2
_geom_bond_distance
_geom_bond_site_symmetry_2
_geom_bond_publ_flag
Y1 O2 2.327(3) . ?
Y1 O1 2.368(4) . ?
Y1 C37 2.612(5) . ?
Y1 C39 2.672(5) . ?
Y1 C35 2.601(5) . ?
Y1 C49 2.642(5) . ?
Y1 C41 2.606(5) . ?
Y1 C43 2.606(5) . ?
Y1 C47 2.634(5) . ?
Y1 C31 2.658(5) . ?
Y1 C45 2.631(5) . ?
Y1 C33 2.616(5) . ?
Y2 O4 2.346(4) . ?
Y2 O3 2.334(4) . ?
Y2 C93 2.657(6) . ?
Y2 C91 2.656(6) . ?
Y2 C83 2.645(5) . ?
Y2 C85 2.626(6) . ?
Y2 C90 2.628(6) . ?
Y2 C81 2.638(6) . ?
Y2 C87 2.570(6) . ?
Y2 C97 2.591(6) . ?
Y2 C80 2.604(6) . ?
Y2 C95 2.609(6) . ?
Fe1 N3 2.031(3) . ?
Fe1 N4 2.018(3) . ?
Fe1 N2 1.669(4) . ?
Fe1 N1 1.647(4) . ?
Fe2 N7 2.028(4) . ?
Fe2 N8 2.022(4) . ?
Fe2 N5 1.656(5) . ?
Fe2 N6 1.657(4) . ?
O2 N2 1.243(5) . ?
O1 N1 1.231(5) . ?
N3 C18 1.451(5) . ?
N3 C4 1.323(5) . ?
O4 N5 1.237(6) . ?
N4 C6 1.439(5) . ?
N4 C2 1.329(5) . ?
O3 N6 1.246(5) . ?
N7 C67 1.432(6) . ?
N7 C51 1.329(6) . ?
N8 C55 1.429(6) . ?
N8 C53 1.323(6) . ?
C7 C6 1.411(7) . ?
C7 C8 1.395(7) . ?
C7 C13 1.518(7) . ?
C6 C11 1.398(6) . ?
C18 C19 1.412(7) . ?
C18 C23 1.388(7) . ?
C37 C39 1.414(6) . ?
C37 C35 1.432(7) . ?
C37 C36 1.498(7) . ?
C19 C28 1.509(7) . ?
C19 C20 1.393(6) . ?
C39 C31 1.414(7) . ?
C39 C38 1.497(7) . ?
C23 C22 1.395(7) . ?
C23 C25 1.509(7) . ?
C35 C33 1.395(7) . ?
C35 C34 1.497(6) . ?
C4 C3 1.403(6) . ?
C4 C5 1.517(6) . ?
C11 C10 1.402(6) . ?
C11 C16 1.519(7) . ?
C49 C41 1.400(7) . ?
C49 C47 1.407(7) . ?
C49 C48 1.503(7) . ?
C41 C43 1.421(7) . ?
C41 C40 1.510(6) . ?
C2 C3 1.382(6) . ?
C2 C1 1.518(6) . ?
C10 H10 0.9300 . ?
C10 C9 1.362(7) . ?
C3 H3 0.9300 . ?
C8 H8 0.9300 . ?
C8 C9 1.379(7) . ?
C13 H13 0.9800 . ?
C13 C12 1.519(6) . ?
C13 C14 1.518(8) . ?
C67 C72 1.413(7) . ?
C67 C68 1.411(7) . ?
C55 C56 1.404(8) . ?
C55 C60 1.412(7) . ?
C22 H22 0.9300 . ?
C22 C21 1.375(8) . ?
C25 H25 0.9800 . ?
C25 C26 1.541(7) . ?
C25 C24 1.506(7) . ?
C51 C52 1.384(7) . ?
C51 C50 1.515(7) . ?
C16 H16 0.9800 . ?
C16 C17 1.543(6) . ?
C16 C15 1.523(6) . ?
C28 H28 0.9800 . ?
C28 C29 1.523(7) . ?
C28 C27 1.537(7) . ?
C53 C52 1.392(7) . ?
C53 C54 1.514(7) . ?
C43 C45 1.407(7) . ?
C43 C42 1.504(7) . ?
C47 C45 1.401(7) . ?
C47 C46 1.516(7) . ?
C5 H5A 0.9600 . ?
C5 H5B 0.9600 . ?
C5 H5C 0.9600 . ?
C31 C33 1.416(7) . ?
C31 C30 1.513(6) . ?
C9 H9 0.9300 . ?
C56 C57 1.393(7) . ?
C56 C65 1.528(7) . ?
C45 C44 1.516(6) . ?
C1 H1A 0.9600 . ?
C1 H1B 0.9600 . ?
C1 H1C 0.9600 . ?
C20 H20 0.9300 . ?
C20 C21 1.376(8) . ?
C17 H17A 0.9600 . ?
C17 H17B 0.9600 . ?
C17 H17C 0.9600 . ?
C52 H52 0.9300 . ?
C72 C74 1.545(8) . ?
C72 C71 1.384(8) . ?
C15 H15A 0.9600 . ?
C15 H15B 0.9600 . ?
C15 H15C 0.9600 . ?
C33 C32 1.509(7) . ?
C60 C62 1.516(8) . ?
C60 C59 1.403(7) . ?
C34 H34A 0.9600 . ?
C34 H34B 0.9600 . ?
C34 H34C 0.9600 . ?
C48 H48A 0.9600 . ?
C48 H48B 0.9600 . ?
C48 H48C 0.9600 . ?
C68 C77 1.529(7) . ?
C68 C69 1.379(7) . ?
C38 H38A 0.9600 . ?
C38 H38B 0.9600 . ?
C38 H38C 0.9600 . ?
C62 H62 0.9800 . ?
C62 C63 1.522(8) . ?
C62 C61 1.529(8) . ?
C21 H21 0.9300 . ?
C57 H57 0.9300 . ?
C57 C58 1.391(7) . ?
C93 C91 1.417(8) . ?
C93 C95 1.389(9) . ?
C93 C94 1.519(8) . ?
C65 H65 0.9800 . ?
C65 C64 1.527(8) . ?
C65 C66 1.541(7) . ?
C77 H77 0.9800 . ?
C77 C78 1.528(8) . ?
C77 C76 1.537(6) . ?
C36 H36A 0.9600 . ?
C36 H36B 0.9600 . ?
C36 H36C 0.9600 . ?
C42 H42A 0.9600 . ?
C42 H42B 0.9600 . ?
C42 H42C 0.9600 . ?
C40 H40A 0.9600 . ?
C40 H40B 0.9600 . ?
C40 H40C 0.9600 . ?
C69 H69 0.9300 . ?
C69 C70 1.389(8) . ?
C91 C90 1.387(9) . ?
C91 C92 1.525(9) . ?
C54 H54A 0.9600 . ?
C54 H54B 0.9600 . ?
C54 H54C 0.9600 . ?
C83 C85 1.404(9) . ?
C83 C81 1.412(8) . ?
C83 C84 1.508(7) . ?
C74 H74 0.9800 . ?
C74 C73 1.500(7) . ?
C74 C75 1.539(9) . ?
C78 H78A 0.9600 . ?
C78 H78B 0.9600 . ?
C78 H78C 0.9600 . ?
C30 H30A 0.9600 . ?
C30 H30B 0.9600 . ?
C30 H30C 0.9600 . ?
C58 H58 0.9300 . ?
C58 C59 1.365(9) . ?
C50 H50A 0.9600 . ?
C50 H50B 0.9600 . ?
C50 H50C 0.9600 . ?
C44 H44A 0.9600 . ?
C44 H44B 0.9600 . ?
C44 H44C 0.9600 . ?
C32 H32A 0.9600 . ?
C32 H32B 0.9600 . ?
C32 H32C 0.9600 . ?
C70 H70 0.9300 . ?
C70 C71 1.375(8) . ?
C29 H29A 0.9600 . ?
C29 H29B 0.9600 . ?
C29 H29C 0.9600 . ?
C71 H71 0.9300 . ?
C76 H76A 0.9600 . ?
C76 H76B 0.9600 . ?
C76 H76C 0.9600 . ?
C85 C87 1.393(9) . ?
C85 C86 1.517(9) . ?
C26 H26A 0.9600 . ?
C26 H26B 0.9600 . ?
C26 H26C 0.9600 . ?
C12 H12A 0.9600 . ?
C12 H12B 0.9600 . ?
C12 H12C 0.9600 . ?
C90 C97 1.406(10) . ?
C90 C89 1.499(8) . ?
C59 H59 0.9300 . ?
C81 C80 1.411(8) . ?
C81 C82 1.505(9) . ?
C46 H46A 0.9600 . ?
C46 H46B 0.9600 . ?
C46 H46C 0.9600 . ?
C87 C80 1.396(10) . ?
C87 C88 1.507(9) . ?
C97 C95 1.413(9) . ?
C97 C98 1.498(9) . ?
C80 C79 1.508(8) . ?
C64 H64A 0.9600 . ?
C64 H64B 0.9600 . ?
C64 H64C 0.9600 . ?
C95 C96 1.500(8) . ?
C63 H63A 0.9600 . ?
C63 H63B 0.9600 . ?
C63 H63C 0.9600 . ?
C24 H24A 0.9600 . ?
C24 H24B 0.9600 . ?
C24 H24C 0.9600 . ?
C61 H61A 0.9600 . ?
C61 H61B 0.9600 . ?
C61 H61C 0.9600 . ?
C66 H66A 0.9600 . ?
C66 H66B 0.9600 . ?
C66 H66C 0.9600 . ?
C27 H27A 0.9600 . ?
C27 H27B 0.9600 . ?
C27 H27C 0.9600 . ?
C14 H14A 0.9600 . ?
C14 H14B 0.9600 . ?
C14 H14C 0.9600 . ?
C94 H94A 0.9600 . ?
C94 H94B 0.9600 . ?
C94 H94C 0.9600 . ?
C86 H86A 0.9600 . ?
C86 H86B 0.9600 . ?
C86 H86C 0.9600 . ?
C73 H73A 0.9600 . ?
C73 H73B 0.9600 . ?
C73 H73C 0.9600 . ?
C92 H92A 0.9600 . ?
C92 H92B 0.9600 . ?
C92 H92C 0.9600 . ?
C82 H82A 0.9600 . ?
C82 H82B 0.9600 . ?
C82 H82C 0.9600 . ?
C79 H79A 0.9600 . ?
C79 H79B 0.9600 . ?
C79 H79C 0.9600 . ?
C98 H98A 0.9600 . ?
C98 H98B 0.9600 . ?
C98 H98C 0.9600 . ?
C84 H84A 0.9600 . ?
C84 H84B 0.9600 . ?
C84 H84C 0.9600 . ?
C75 H75A 0.9600 . ?
C75 H75B 0.9600 . ?
C75 H75C 0.9600 . ?
C88 H88A 0.9600 . ?
C88 H88B 0.9600 . ?
C88 H88C 0.9600 . ?
C89 H89A 0.9600 . ?
C89 H89B 0.9600 . ?
C89 H89C 0.9600 . ?
C96 H96A 0.9600 . ?
C96 H96B 0.9600 . ?
C96 H96C 0.9600 . ?

loop_
_smtbx_masks_void_nr
_smtbx_masks_void_average_x
_smtbx_masks_void_average_y
_smtbx_masks_void_average_z
_smtbx_masks_void_volume
_smtbx_masks_void_count_electrons
_smtbx_masks_void_content
1 0.000 -0.626 0.500 1017.1 176.0 '4 pentane'
